data_2238504
loop_
_publ_author_name
'Narayana, B.'
'Sapnakumari, M.'
'Jasinski, Jerry P.'
'Fraiser, Peter M.'
'Yathirajan, H. S.'

_publ_section_title
;
 Ethyl
 2-amino-6-(4-bromophenyl)-4-(4-fluorophenyl)cyclohexa-1,3-diene-1-carboxylate
;
_journal_coeditor_code HG5341
_journal_issue 9
_journal_name_full 'Acta Crystallographica Section E'
_journal_page_first o1473
_journal_paper_doi 10.1107/S1600536813023325
_journal_volume 69
_journal_year 2013
_chemical_formula_iupac 'C21 H19 Br F N O2'
_chemical_formula_moiety 'C21 H19 Br F N O2'
_chemical_formula_sum 'C21 H19 Br F N O2'
_chemical_formula_weight 416.28
_chemical_name_common
;
Ethyl
2-amino-6-(4-bromophenyl)-4-(4-fluorophenyl)cyclohexa-1,3-diene-1-carboxylate
;
_chemical_name_systematic
;
Ethyl
2-amino-6-(4-bromophenyl)-4-(4-fluorophenyl)cyclohexa-1,3-diene-1-carboxylate
;
_space_group_crystal_system monoclinic
_space_group_IT_number 14
_space_group_name_Hall '-P 2yn'
_space_group_name_H-M_alt 'P 1 21/n 1'
_symmetry_space_group_name_Hall '-P 2yn'
_symmetry_space_group_name_H-M 'P 1 21/n 1'
_atom_sites_solution_hydrogens mixed
_atom_sites_solution_primary direct
_audit_creation_method
;
  Olex2 1.2
  (compiled Apr 23 2013 17:54:37, GUI svn.r4466)
;
_cell_angle_alpha 90
_cell_angle_beta 96.001(2)
_cell_angle_gamma 90
_cell_formula_units_Z 8
_cell_length_a 9.4599(2)
_cell_length_b 23.3634(5)
_cell_length_c 17.2312(4)
_cell_measurement_reflns_used 7321
_cell_measurement_temperature 173(2)
_cell_measurement_theta_max 72.3076
_cell_measurement_theta_min 3.1956
_cell_volume 3787.49(14)
_computing_cell_refinement 'CrysAlis PRO (Agilent, 2012)'
_computing_data_collection 'CrysAlis PRO (Agilent, 2012)'
_computing_data_reduction 'CrysAlis RED (Agilent, 2012)'
_computing_molecular_graphics 'XP in SHELXTL (Sheldrick, 2008)'
_computing_publication_material 'OLEX2 (Dolomanov <i>et al.</i>, 2009)'
_computing_structure_refinement 'SHELXL2012 (Sheldrick, 2008)'
_computing_structure_solution 'SUPERFLIP (Palatinus & Chapuis, 2007)'
_diffrn_ambient_temperature 173(2)
_diffrn_detector_area_resol_mean 16.0416
_diffrn_measured_fraction_theta_full 0.9997
_diffrn_measured_fraction_theta_max 0.9971
_diffrn_measurement_device_type 'Agilent Xcalibur (Eos, Gemini)'
_diffrn_measurement_method '\w scans'
_diffrn_radiation_monochromator graphite
_diffrn_radiation_type 'Cu K\a'
_diffrn_radiation_wavelength 1.5418
_diffrn_reflns_av_R_equivalents 0.0396
_diffrn_reflns_limit_h_max 10
_diffrn_reflns_limit_h_min -11
_diffrn_reflns_limit_k_max 25
_diffrn_reflns_limit_k_min -28
_diffrn_reflns_limit_l_max 20
_diffrn_reflns_limit_l_min -21
_diffrn_reflns_number 25170
_diffrn_reflns_theta_full 67.684
_diffrn_reflns_theta_max 72.457
_diffrn_reflns_theta_min 3.198
_exptl_absorpt_coefficient_mu 3.164
_exptl_absorpt_correction_T_max 1.00000
_exptl_absorpt_correction_T_min 0.58653
_exptl_absorpt_correction_type multi-scan
_exptl_absorpt_process_details
;
(CrysAlis PRO and CrysAlis RED; Agilent, 2012)
;
_exptl_crystal_colour yellow
_exptl_crystal_density_diffrn 1.460
_exptl_crystal_description irregular
_exptl_crystal_F_000 1696
_exptl_crystal_size_max 0.32
_exptl_crystal_size_mid 0.28
_exptl_crystal_size_min 0.22
_refine_diff_density_max 1.134
_refine_diff_density_min -0.526
_refine_ls_extinction_method none
_refine_ls_goodness_of_fit_ref 1.025
_refine_ls_hydrogen_treatment mixed
_refine_ls_matrix_type full
_refine_ls_number_parameters 487
_refine_ls_number_reflns 7427
_refine_ls_number_restraints 0
_refine_ls_restrained_S_all 1.025
_refine_ls_R_factor_all 0.0629
_refine_ls_R_factor_gt 0.0510
_refine_ls_shift/su_max 0.001
_refine_ls_shift/su_mean 0.000
_refine_ls_structure_factor_coef Fsqd
_refine_ls_weighting_details
;
 w=1/[\s^2^(Fo^2^)+(0.0771P)^2^+2.9658P]
 where P=(Fo^2^+2Fc^2^)/3
;
_refine_ls_weighting_scheme calc
_refine_ls_wR_factor_gt 0.1370
_refine_ls_wR_factor_ref 0.1477
_reflns_number_gt 5973
_reflns_number_total 7427
_reflns_threshold_expression I>2\s(I)
_cod_data_source_file hg5341.cif
_cod_data_source_block I
_cod_original_cell_volume 3787.51(15)
_cod_database_code 2238504
_cod_database_fobs_code 2238504
_shelx_space_group_comment
;
The symmetry employed for this shelxl refinement is uniquely defined
by the following loop, which should always be used as a source of
symmetry information in preference to the above space-group names.
They are only intended as comments.
;
_shelxl_version_number .000002012

loop_
_space_group_symop_operation_xyz
'x, y, z'
'-x+1/2, y+1/2, -z+1/2'
'-x, -y, -z'
'x-1/2, -y-1/2, z-1/2'

loop_
_atom_site_type_symbol
_atom_site_label
_atom_site_fract_x
_atom_site_fract_y
_atom_site_fract_z
_atom_site_U_iso_or_equiv
_atom_site_adp_type
_atom_site_calc_flag
_atom_site_occupancy
Br Br1A 0.37157(5) 0.43234(2) 0.64815(2) 0.05829(15) Uani d 1
F F1A -0.1959(2) 0.20568(10) 0.24677(16) 0.0692(7) Uani d 1
O O1A 0.7906(2) 0.41473(10) 0.33655(13) 0.0414(5) Uani d 1
O O2A 0.7261(2) 0.46881(9) 0.23026(12) 0.0364(5) Uani d 1
N N1A 0.4536(3) 0.45651(12) 0.16870(16) 0.0377(6) Uani d 1
H H1AA 0.523(4) 0.4738(13) 0.1701(18) 0.022(8) Uiso d 1
H H1AB 0.382(4) 0.4657(16) 0.147(2) 0.039(10) Uiso d 1
C C1A 1.0010(5) 0.4226(2) 0.4216(3) 0.0819(16) Uani d 1
H H1AC 1.0218 0.3825 0.4110 0.123 Uiso calc 1
H H1AD 0.9448 0.4249 0.4662 0.123 Uiso calc 1
H H1AE 1.0903 0.4436 0.4337 0.123 Uiso calc 1
C C2A 0.9191(4) 0.44839(17) 0.3518(2) 0.0478(8) Uani d 1
H H2AA 0.8955 0.4888 0.3620 0.057 Uiso calc 1
H H2AB 0.9752 0.4471 0.3064 0.057 Uiso calc 1
C C3A 0.6981(3) 0.43038(12) 0.27564(17) 0.0317(6) Uani d 1
C C4A 0.5687(3) 0.39797(12) 0.27159(16) 0.0315(6) Uani d 1
C C5A 0.4532(3) 0.41309(12) 0.22021(16) 0.0315(6) Uani d 1
C C6A 0.3182(3) 0.38225(13) 0.22013(17) 0.0342(6) Uani d 1
H H6A 0.2340 0.3988 0.1947 0.041 Uiso calc 1
C C7A 0.3106(3) 0.33092(12) 0.25538(16) 0.0325(6) Uani d 1
C C8A 0.4461(3) 0.30516(12) 0.29415(17) 0.0345(6) Uani d 1
H H8AA 0.4924 0.2827 0.2552 0.041 Uiso calc 1
H H8AB 0.4227 0.2786 0.3357 0.041 Uiso calc 1
C C9A 0.5506(3) 0.35068(12) 0.32998(16) 0.0320(6) Uani d 1
H H9A 0.6451 0.3316 0.3416 0.038 Uiso calc 1
C C10A 0.5058(3) 0.37256(12) 0.40751(16) 0.0303(6) Uani d 1
C C11A 0.5381(4) 0.33980(13) 0.47408(18) 0.0385(7) Uani d 1
H H11A 0.5885 0.3049 0.4704 0.046 Uiso calc 1
C C12A 0.4988(4) 0.35662(14) 0.54587(18) 0.0436(7) Uani d 1
H H12A 0.5218 0.3337 0.5910 0.052 Uiso calc 1
C C13A 0.4255(3) 0.40728(14) 0.55037(18) 0.0388(7) Uani d 1
C C14A 0.3931(4) 0.44123(15) 0.4856(2) 0.0418(7) Uani d 1
H H14A 0.3431 0.4762 0.4897 0.050 Uiso calc 1
C C15A 0.4342(3) 0.42383(14) 0.41475(18) 0.0391(7) Uani d 1
H H15A 0.4130 0.4474 0.3701 0.047 Uiso calc 1
C C16A 0.1765(3) 0.29819(13) 0.25295(17) 0.0348(6) Uani d 1
C C17A 0.0446(4) 0.32440(14) 0.2399(2) 0.0452(8) Uani d 1
H H17A 0.0400 0.3646 0.2319 0.054 Uiso calc 1
C C18A -0.0808(4) 0.29345(16) 0.2383(2) 0.0500(8) Uani d 1
H H18A -0.1703 0.3122 0.2308 0.060 Uiso calc 1
C C19A -0.0729(4) 0.23585(16) 0.2475(2) 0.0472(8) Uani d 1
C C20A 0.0542(4) 0.20668(15) 0.2570(2) 0.0518(9) Uani d 1
H H20A 0.0565 0.1661 0.2612 0.062 Uiso calc 1
C C21A 0.1786(4) 0.23819(14) 0.2602(2) 0.0443(7) Uani d 1
H H21A 0.2674 0.2189 0.2674 0.053 Uiso calc 1
Br Br1B 0.32238(5) 0.06632(2) 0.13555(2) 0.06171(15) Uani d 1
F F1B -0.1976(3) 0.29436(12) 0.58030(17) 0.0815(8) Uani d 1
O O1B 0.7450(2) 0.08834(9) 0.46357(12) 0.0365(5) Uani d 1
O O2B 0.7067(2) 0.02371(9) 0.55597(12) 0.0341(4) Uani d 1
N N1B 0.4602(3) 0.03596(11) 0.62187(15) 0.0357(5) Uani d 1
H H1BA 0.394(4) 0.0269(14) 0.6509(19) 0.030(8) Uiso d 1
H H1BB 0.532(4) 0.0150(15) 0.618(2) 0.036(9) Uiso d 1
C C1B 0.9329(4) 0.09062(15) 0.3842(2) 0.0476(8) Uani d 1
H H1BC 0.8671 0.0900 0.3364 0.071 Uiso calc 1
H H1BD 1.0235 0.0733 0.3740 0.071 Uiso calc 1
H H1BE 0.9490 0.1303 0.4014 0.071 Uiso calc 1
C C2B 0.8696(3) 0.05690(13) 0.4476(2) 0.0387(7) Uani d 1
H H2BA 0.8437 0.0177 0.4292 0.046 Uiso calc 1
H H2BB 0.9381 0.0542 0.4950 0.046 Uiso calc 1
C C3B 0.6680(3) 0.06649(12) 0.51815(17) 0.0311(6) Uani d 1
C C4B 0.5413(3) 0.09959(12) 0.52506(17) 0.0322(6) Uani d 1
C C5B 0.4440(3) 0.08185(12) 0.57450(17) 0.0315(6) Uani d 1
C C6B 0.3117(3) 0.11419(12) 0.57836(17) 0.0353(6) Uani d 1
H H6B 0.2381 0.0980 0.6048 0.042 Uiso calc 1
C C7B 0.2919(3) 0.16682(12) 0.54492(18) 0.0367(6) Uani d 1
C C8B 0.4108(4) 0.19339(14) 0.5065(2) 0.0478(8) Uani d 1
H H8BA 0.4680 0.2174 0.5454 0.057 Uiso calc 1
H H8BB 0.3694 0.2190 0.4643 0.057 Uiso calc 1
C C9B 0.5104(3) 0.15061(12) 0.47171(18) 0.0344(6) Uani d 1
H H9B 0.6029 0.1709 0.4692 0.041 Uiso calc 1
C C10B 0.4599(3) 0.13196(12) 0.38868(18) 0.0338(6) Uani d 1
C C11B 0.5379(3) 0.14645(15) 0.32743(19) 0.0439(8) Uani d 1
H H11B 0.6200 0.1698 0.3375 0.053 Uiso calc 1
C C12B 0.4985(4) 0.12771(17) 0.2523(2) 0.0492(8) Uani d 1
H H12B 0.5529 0.1379 0.2110 0.059 Uiso calc 1
C C13B 0.3789(4) 0.09399(14) 0.23795(19) 0.0425(7) Uani d 1
C C14B 0.2974(4) 0.07961(14) 0.2971(2) 0.0427(7) Uani d 1
H H14B 0.2139 0.0571 0.2864 0.051 Uiso calc 1
C C15B 0.3393(3) 0.09842(13) 0.3717(2) 0.0408(7) Uani d 1
H H15B 0.2843 0.0882 0.4126 0.049 Uiso calc 1
C C16B 0.1623(3) 0.20068(13) 0.55263(18) 0.0383(7) Uani d 1
C C17B 0.1648(4) 0.26074(15) 0.5510(2) 0.0506(9) Uani d 1
H H17B 0.2508 0.2799 0.5432 0.061 Uiso calc 1
C C18B 0.0451(5) 0.29259(17) 0.5605(2) 0.0583(10) Uani d 1
H H18B 0.0479 0.3332 0.5602 0.070 Uiso calc 1
C C19B -0.0789(4) 0.26373(18) 0.5706(2) 0.0545(9) Uani d 1
C C20B -0.0863(4) 0.20618(17) 0.5734(2) 0.0496(8) Uani d 1
H H20B -0.1734 0.1877 0.5806 0.060 Uiso calc 1
C C21B 0.0355(3) 0.17440(14) 0.56566(19) 0.0412(7) Uani d 1
H H21B 0.0319 0.1339 0.5693 0.049 Uiso calc 1

loop_
_atom_site_aniso_label
_atom_site_aniso_U_11
_atom_site_aniso_U_22
_atom_site_aniso_U_33
_atom_site_aniso_U_12
_atom_site_aniso_U_13
_atom_site_aniso_U_23
Br1A 0.0728(3) 0.0676(3) 0.0371(2) 0.0088(2) 0.01827(18) -0.00322(16)
F1A 0.0491(12) 0.0690(15) 0.0906(18) -0.0199(11) 0.0129(12) 0.0164(13)
O1A 0.0323(11) 0.0490(12) 0.0426(12) -0.0040(9) 0.0018(9) 0.0067(10)
O2A 0.0354(11) 0.0427(11) 0.0327(10) -0.0033(9) 0.0117(8) 0.0009(9)
N1A 0.0364(15) 0.0392(14) 0.0367(14) -0.0076(13) -0.0002(12) 0.0096(11)
C1A 0.062(3) 0.101(4) 0.076(3) -0.025(3) -0.023(2) 0.025(3)
C2A 0.0348(17) 0.057(2) 0.050(2) -0.0069(15) -0.0012(14) 0.0017(16)
C3A 0.0294(14) 0.0369(15) 0.0303(14) 0.0033(11) 0.0090(11) -0.0031(11)
C4A 0.0355(15) 0.0318(14) 0.0280(13) -0.0030(12) 0.0068(11) 0.0012(11)
C5A 0.0356(15) 0.0307(14) 0.0290(14) -0.0035(11) 0.0076(11) 0.0007(11)
C6A 0.0345(15) 0.0361(15) 0.0316(14) -0.0031(12) 0.0016(11) 0.0028(11)
C7A 0.0360(15) 0.0329(14) 0.0287(14) -0.0028(12) 0.0044(11) 0.0001(11)
C8A 0.0404(16) 0.0305(14) 0.0320(14) -0.0013(12) 0.0015(12) 0.0031(11)
C9A 0.0315(14) 0.0330(14) 0.0313(14) -0.0011(11) 0.0027(11) 0.0031(11)
C10A 0.0251(13) 0.0332(14) 0.0325(14) -0.0048(11) 0.0025(11) 0.0024(11)
C11A 0.0459(17) 0.0357(15) 0.0339(15) 0.0017(13) 0.0038(13) 0.0040(12)
C12A 0.056(2) 0.0441(17) 0.0304(15) 0.0007(15) 0.0056(14) 0.0080(13)
C13A 0.0393(16) 0.0478(17) 0.0303(15) -0.0025(14) 0.0080(12) -0.0032(13)
C14A 0.0397(17) 0.0468(18) 0.0393(17) 0.0067(14) 0.0061(13) -0.0005(13)
C15A 0.0404(17) 0.0451(17) 0.0315(15) 0.0060(13) 0.0018(12) 0.0059(12)
C16A 0.0393(16) 0.0341(15) 0.0314(14) -0.0049(12) 0.0050(12) 0.0039(11)
C17A 0.0445(18) 0.0381(16) 0.054(2) -0.0030(14) 0.0088(15) 0.0052(14)
C18A 0.0397(18) 0.056(2) 0.056(2) 0.0000(15) 0.0092(15) 0.0112(17)
C19A 0.0426(18) 0.053(2) 0.0471(19) -0.0129(15) 0.0082(15) 0.0070(15)
C20A 0.058(2) 0.0392(18) 0.059(2) -0.0102(16) 0.0086(17) 0.0055(15)
C21A 0.0453(18) 0.0407(17) 0.0469(18) -0.0027(14) 0.0053(14) 0.0029(14)
Br1B 0.0622(3) 0.0741(3) 0.0478(2) 0.0055(2) 0.00066(19) -0.00554(18)
F1B 0.0622(15) 0.0926(19) 0.0917(19) 0.0427(14) 0.0173(14) 0.0110(15)
O1B 0.0350(11) 0.0394(11) 0.0377(11) 0.0048(9) 0.0154(9) 0.0039(9)
O2B 0.0336(10) 0.0355(10) 0.0332(10) 0.0024(8) 0.0039(8) 0.0014(8)
N1B 0.0362(13) 0.0371(13) 0.0358(13) 0.0046(11) 0.0140(11) 0.0068(10)
C1B 0.0456(18) 0.0488(19) 0.052(2) -0.0019(15) 0.0248(16) -0.0068(16)
C2B 0.0348(15) 0.0390(16) 0.0440(17) 0.0022(13) 0.0127(13) -0.0027(13)
C3B 0.0321(14) 0.0334(14) 0.0283(14) -0.0037(11) 0.0057(11) -0.0051(11)
C4B 0.0351(15) 0.0297(14) 0.0332(14) 0.0009(12) 0.0106(11) -0.0002(11)
C5B 0.0356(15) 0.0300(13) 0.0299(14) -0.0001(11) 0.0081(11) -0.0007(11)
C6B 0.0390(16) 0.0334(14) 0.0359(15) 0.0025(12) 0.0150(12) 0.0038(12)
C7B 0.0390(16) 0.0303(14) 0.0430(16) 0.0029(12) 0.0144(13) 0.0004(12)
C8B 0.058(2) 0.0322(16) 0.058(2) 0.0094(15) 0.0280(17) 0.0110(14)
C9B 0.0356(15) 0.0287(14) 0.0415(16) 0.0016(12) 0.0160(12) 0.0051(12)
C10B 0.0326(14) 0.0303(14) 0.0403(16) 0.0085(11) 0.0120(12) 0.0120(12)
C11B 0.0329(15) 0.057(2) 0.0435(18) -0.0055(14) 0.0102(13) 0.0132(15)
C12B 0.0404(18) 0.068(2) 0.0408(18) -0.0018(16) 0.0120(14) 0.0133(16)
C13B 0.0422(17) 0.0464(17) 0.0391(17) 0.0081(14) 0.0045(13) 0.0049(14)
C14B 0.0372(16) 0.0399(16) 0.0515(19) -0.0001(13) 0.0075(14) 0.0062(14)
C15B 0.0378(16) 0.0385(16) 0.0482(18) 0.0005(13) 0.0148(14) 0.0095(13)
C16B 0.0437(17) 0.0360(15) 0.0367(16) 0.0048(13) 0.0112(13) 0.0015(12)
C17B 0.055(2) 0.0398(17) 0.059(2) 0.0078(16) 0.0197(17) 0.0024(15)
C18B 0.071(3) 0.046(2) 0.060(2) 0.0206(19) 0.015(2) 0.0042(17)
C19B 0.051(2) 0.067(2) 0.047(2) 0.0254(19) 0.0099(16) 0.0043(17)
C20B 0.0385(17) 0.070(2) 0.0410(18) 0.0084(16) 0.0059(14) 0.0041(16)
C21B 0.0407(17) 0.0443(17) 0.0391(16) 0.0046(14) 0.0073(13) 0.0021(13)

loop_
_atom_type_symbol
_atom_type_description
_atom_type_scat_dispersion_real
_atom_type_scat_dispersion_imag
_atom_type_scat_source
C C 0.0181 0.0091 'International Tables Vol C Tables 4.2.6.8 and 6.1.1.4'
H H 0.0000 0.0000 'International Tables Vol C Tables 4.2.6.8 and 6.1.1.4'
N N 0.0311 0.0180 'International Tables Vol C Tables 4.2.6.8 and 6.1.1.4'
O O 0.0492 0.0322 'International Tables Vol C Tables 4.2.6.8 and 6.1.1.4'
F F 0.0727 0.0534 'International Tables Vol C Tables 4.2.6.8 and 6.1.1.4'
Br Br -0.6763 1.2805 'International Tables Vol C Tables 4.2.6.8 and 6.1.1.4'

loop_
_geom_angle_atom_site_label_1
_geom_angle_atom_site_label_2
_geom_angle_atom_site_label_3
_geom_angle
C3A O1A C2A 117.3(2)
H1AA N1A H1AB 125(4)
C5A N1A H1AA 116(2)
C5A N1A H1AB 118(3)
H1AC C1A H1AD 109.5
H1AC C1A H1AE 109.5
H1AD C1A H1AE 109.5
C2A C1A H1AC 109.5
C2A C1A H1AD 109.5
C2A C1A H1AE 109.5
O1A C2A C1A 106.4(3)
O1A C2A H2AA 110.4
O1A C2A H2AB 110.4
C1A C2A H2AA 110.4
C1A C2A H2AB 110.4
H2AA C2A H2AB 108.6
O1A C3A C4A 112.1(2)
O2A C3A O1A 121.7(3)
O2A C3A C4A 126.2(3)
C3A C4A C9A 120.5(3)
C5A C4A C3A 120.7(3)
C5A C4A C9A 118.4(3)
N1A C5A C4A 124.0(3)
N1A C5A C6A 115.6(3)
C4A C5A C6A 120.4(3)
C5A C6A H6A 119.2
C7A C6A C5A 121.5(3)
C7A C6A H6A 119.2
C6A C7A C8A 118.2(3)
C6A C7A C16A 122.2(3)
C16A C7A C8A 119.6(3)
C7A C8A H8AA 109.1
C7A C8A H8AB 109.1
C7A C8A C9A 112.5(2)
H8AA C8A H8AB 107.8
C9A C8A H8AA 109.1
C9A C8A H8AB 109.1
C4A C9A C8A 110.5(2)
C4A C9A H9A 107.3
C4A C9A C10A 113.4(2)
C8A C9A H9A 107.3
C10A C9A C8A 110.9(2)
C10A C9A H9A 107.3
C11A C10A C9A 118.7(3)
C11A C10A C15A 118.0(3)
C15A C10A C9A 123.3(3)
C10A C11A H11A 119.1
C12A C11A C10A 121.7(3)
C12A C11A H11A 119.1
C11A C12A H12A 120.7
C13A C12A C11A 118.5(3)
C13A C12A H12A 120.7
C12A C13A Br1A 119.8(2)
C14A C13A Br1A 118.8(2)
C14A C13A C12A 121.3(3)
C13A C14A H14A 120.4
C13A C14A C15A 119.2(3)
C15A C14A H14A 120.4
C10A C15A H15A 119.4
C14A C15A C10A 121.2(3)
C14A C15A H15A 119.4
C17A C16A C7A 122.1(3)
C17A C16A C21A 117.3(3)
C21A C16A C7A 120.6(3)
C16A C17A H17A 119.1
C18A C17A C16A 121.8(3)
C18A C17A H17A 119.1
C17A C18A H18A 120.7
C19A C18A C17A 118.6(3)
C19A C18A H18A 120.7
F1A C19A C20A 118.7(3)
C18A C19A F1A 118.5(3)
C18A C19A C20A 122.8(3)
C19A C20A H20A 121.0
C19A C20A C21A 118.0(3)
C21A C20A H20A 121.0
C16A C21A H21A 119.3
C20A C21A C16A 121.5(3)
C20A C21A H21A 119.3
C3B O1B C2B 116.9(2)
H1BA N1B H1BB 122(3)
C5B N1B H1BA 120(2)
C5B N1B H1BB 117(2)
H1BC C1B H1BD 109.5
H1BC C1B H1BE 109.5
H1BD C1B H1BE 109.5
C2B C1B H1BC 109.5
C2B C1B H1BD 109.5
C2B C1B H1BE 109.5
O1B C2B C1B 105.4(3)
O1B C2B H2BA 110.7
O1B C2B H2BB 110.7
C1B C2B H2BA 110.7
C1B C2B H2BB 110.7
H2BA C2B H2BB 108.8
O1B C3B C4B 111.6(2)
O2B C3B O1B 121.7(3)
O2B C3B C4B 126.7(3)
C3B C4B C9B 118.8(2)
C5B C4B C3B 120.2(3)
C5B C4B C9B 120.7(3)
N1B C5B C4B 124.9(3)
N1B C5B C6B 115.2(3)
C4B C5B C6B 119.9(3)
C5B C6B H6B 119.2
C7B C6B C5B 121.7(3)
C7B C6B H6B 119.2
C6B C7B C8B 119.0(3)
C6B C7B C16B 121.6(3)
C16B C7B C8B 119.1(3)
C7B C8B H8BA 108.5
C7B C8B H8BB 108.5
C7B C8B C9B 115.0(3)
H8BA C8B H8BB 107.5
C9B C8B H8BA 108.5
C9B C8B H8BB 108.5
C4B C9B C8B 111.3(2)
C4B C9B H9B 106.5
C4B C9B C10B 111.5(2)
C8B C9B H9B 106.5
C10B C9B C8B 114.0(3)
C10B C9B H9B 106.5
C11B C10B C9B 120.2(3)
C15B C10B C9B 121.9(3)
C15B C10B C11B 117.8(3)
C10B C11B H11B 119.3
C12B C11B C10B 121.5(3)
C12B C11B H11B 119.3
C11B C12B H12B 120.5
C13B C12B C11B 119.0(3)
C13B C12B H12B 120.5
C12B C13B Br1B 120.4(3)
C12B C13B C14B 121.2(3)
C14B C13B Br1B 118.5(3)
C13B C14B H14B 120.6
C15B C14B C13B 118.8(3)
C15B C14B H14B 120.6
C10B C15B H15B 119.1
C14B C15B C10B 121.8(3)
C14B C15B H15B 119.1
C17B C16B C7B 121.2(3)
C21B C16B C7B 121.2(3)
C21B C16B C17B 117.5(3)
C16B C17B H17B 119.3
C18B C17B C16B 121.4(4)
C18B C17B H17B 119.3
C17B C18B H18B 121.0
C17B C18B C19B 118.1(4)
C19B C18B H18B 121.0
F1B C19B C18B 118.9(4)
C20B C19B F1B 118.3(4)
C20B C19B C18B 122.7(3)
C19B C20B H20B 120.6
C19B C20B C21B 118.9(3)
C21B C20B H20B 120.6
C16B C21B C20B 121.3(3)
C16B C21B H21B 119.3
C20B C21B H21B 119.3

loop_
_geom_bond_atom_site_label_1
_geom_bond_atom_site_label_2
_geom_bond_distance
Br1A C13A 1.903(3)
F1A C19A 1.359(4)
O1A C2A 1.449(4)
O1A C3A 1.345(4)
O2A C3A 1.237(4)
N1A H1AA 0.77(3)
N1A H1AB 0.77(4)
N1A C5A 1.348(4)
C1A H1AC 0.9800
C1A H1AD 0.9800
C1A H1AE 0.9800
C1A C2A 1.489(6)
C2A H2AA 0.9900
C2A H2AB 0.9900
C3A C4A 1.434(4)
C4A C5A 1.379(4)
C4A C9A 1.516(4)
C5A C6A 1.466(4)
C6A H6A 0.9500
C6A C7A 1.350(4)
C7A C8A 1.507(4)
C7A C16A 1.478(4)
C8A H8AA 0.9900
C8A H8AB 0.9900
C8A C9A 1.537(4)
C9A H9A 1.0000
C9A C10A 1.531(4)
C10A C11A 1.386(4)
C10A C15A 1.388(4)
C11A H11A 0.9500
C11A C12A 1.385(4)
C12A H12A 0.9500
C12A C13A 1.378(5)
C13A C14A 1.377(5)
C14A H14A 0.9500
C14A C15A 1.381(5)
C15A H15A 0.9500
C16A C17A 1.388(5)
C16A C21A 1.407(4)
C17A H17A 0.9500
C17A C18A 1.387(5)
C18A H18A 0.9500
C18A C19A 1.356(5)
C19A C20A 1.378(5)
C20A H20A 0.9500
C20A C21A 1.384(5)
C21A H21A 0.9500
Br1B C13B 1.903(3)
F1B C19B 1.357(4)
O1B C2B 1.439(4)
O1B C3B 1.348(3)
O2B C3B 1.228(4)
N1B H1BA 0.87(3)
N1B H1BB 0.85(4)
N1B C5B 1.346(4)
C1B H1BC 0.9800
C1B H1BD 0.9800
C1B H1BE 0.9800
C1B C2B 1.519(4)
C2B H2BA 0.9900
C2B H2BB 0.9900
C3B C4B 1.442(4)
C4B C5B 1.382(4)
C4B C9B 1.515(4)
C5B C6B 1.469(4)
C6B H6B 0.9500
C6B C7B 1.363(4)
C7B C8B 1.498(4)
C7B C16B 1.477(4)
C8B H8BA 0.9900
C8B H8BB 0.9900
C8B C9B 1.537(4)
C9B H9B 1.0000
C9B C10B 1.524(4)
C10B C11B 1.391(4)
C10B C15B 1.389(4)
C11B H11B 0.9500
C11B C12B 1.381(5)
C12B H12B 0.9500
C12B C13B 1.379(5)
C13B C14B 1.382(5)
C14B H14B 0.9500
C14B C15B 1.377(5)
C15B H15B 0.9500
C16B C17B 1.404(5)
C16B C21B 1.387(5)
C17B H17B 0.9500
C17B C18B 1.379(5)
C18B H18B 0.9500
C18B C19B 1.379(6)
C19B C20B 1.348(6)
C20B H20B 0.9500
C20B C21B 1.389(5)
C21B H21B 0.9500

loop_
_geom_hbond_atom_site_label_D
_geom_hbond_atom_site_label_H
_geom_hbond_atom_site_label_A
_geom_hbond_site_symmetry_A
_geom_hbond_distance_DH
_geom_hbond_distance_HA
_geom_hbond_distance_DA
_geom_hbond_angle_DHA
N1A H1AA O2A . 0.77(3) 2.09(3) 2.698(4) 136(3)
N1A H1AB O2B 4_565 0.77(4) 2.17(4) 2.915(4) 162(4)
N1B H1BA O2A 4_566 0.87(3) 2.20(4) 3.044(3) 163(3)
N1B H1BB O2B . 0.85(4) 2.07(4) 2.714(3) 132(3)

loop_
_geom_torsion_atom_site_label_1
_geom_torsion_atom_site_label_2
_geom_torsion_atom_site_label_3
_geom_torsion_atom_site_label_4
_geom_torsion
Br1A C13A C14A C15A 178.8(3)
F1A C19A C20A C21A -177.9(3)
O1A C3A C4A C5A 170.7(3)
O1A C3A C4A C9A -2.3(4)
O2A C3A C4A C5A -8.9(5)
O2A C3A C4A C9A 178.1(3)
N1A C5A C6A C7A 165.1(3)
C2A O1A C3A O2A 6.0(4)
C2A O1A C3A C4A -173.7(3)
C3A O1A C2A C1A 179.5(3)
C3A C4A C5A N1A 3.0(5)
C3A C4A C5A C6A -175.7(3)
C3A C4A C9A C8A -152.6(3)
C3A C4A C9A C10A 82.2(3)
C4A C5A C6A C7A -16.0(4)
C4A C9A C10A C11A -155.2(3)
C4A C9A C10A C15A 24.8(4)
C5A C4A C9A C8A 34.3(4)
C5A C4A C9A C10A -90.9(3)
C5A C6A C7A C8A -1.0(4)
C5A C6A C7A C16A -177.4(3)
C6A C7A C8A C9A 33.8(4)
C6A C7A C16A C17A -23.2(5)
C6A C7A C16A C21A 153.7(3)
C7A C8A C9A C4A -48.8(3)
C7A C8A C9A C10A 77.8(3)
C7A C16A C17A C18A -179.5(3)
C7A C16A C21A C20A -179.1(3)
C8A C7A C16A C17A 160.5(3)
C8A C7A C16A C21A -22.6(4)
C8A C9A C10A C11A 79.9(3)
C8A C9A C10A C15A -100.2(3)
C9A C4A C5A N1A 176.1(3)
C9A C4A C5A C6A -2.7(4)
C9A C10A C11A C12A -179.0(3)
C9A C10A C15A C14A 178.5(3)
C10A C11A C12A C13A 0.1(5)
C11A C10A C15A C14A -1.5(5)
C11A C12A C13A Br1A -179.3(3)
C11A C12A C13A C14A -0.9(5)
C12A C13A C14A C15A 0.5(5)
C13A C14A C15A C10A 0.8(5)
C15A C10A C11A C12A 1.0(5)
C16A C7A C8A C9A -149.8(3)
C16A C17A C18A C19A -1.9(6)
C17A C16A C21A C20A -2.0(5)
C17A C18A C19A F1A 179.2(3)
C17A C18A C19A C20A -1.2(6)
C18A C19A C20A C21A 2.6(6)
C19A C20A C21A C16A -0.9(5)
C21A C16A C17A C18A 3.5(5)
Br1B C13B C14B C15B 178.6(2)
F1B C19B C20B C21B -178.3(3)
O1B C3B C4B C5B 175.9(3)
O1B C3B C4B C9B 1.7(4)
O2B C3B C4B C5B -4.6(5)
O2B C3B C4B C9B -178.8(3)
N1B C5B C6B C7B 168.0(3)
C2B O1B C3B O2B 4.4(4)
C2B O1B C3B C4B -176.1(2)
C3B O1B C2B C1B 179.4(3)
C3B C4B C5B N1B 3.5(5)
C3B C4B C5B C6B -176.9(3)
C3B C4B C9B C8B -157.6(3)
C3B C4B C9B C10B 73.9(3)
C4B C5B C6B C7B -11.6(5)
C4B C9B C10B C11B -118.5(3)
C4B C9B C10B C15B 58.9(4)
C5B C4B C9B C8B 28.3(4)
C5B C4B C9B C10B -100.2(3)
C5B C6B C7B C8B -2.8(5)
C5B C6B C7B C16B -176.5(3)
C6B C7B C8B C9B 29.7(5)
C6B C7B C16B C17B 151.0(3)
C6B C7B C16B C21B -25.7(5)
C7B C8B C9B C4B -40.7(4)
C7B C8B C9B C10B 86.4(4)
C7B C16B C17B C18B -178.0(3)
C7B C16B C21B C20B 179.6(3)
C8B C7B C16B C17B -22.7(5)
C8B C7B C16B C21B 160.6(3)
C8B C9B C10B C11B 114.5(3)
C8B C9B C10B C15B -68.1(4)
C9B C4B C5B N1B 177.6(3)
C9B C4B C5B C6B -2.9(4)
C9B C10B C11B C12B 176.7(3)
C9B C10B C15B C14B -177.2(3)
C10B C11B C12B C13B 0.1(5)
C11B C10B C15B C14B 0.3(5)
C11B C12B C13B Br1B -179.1(3)
C11B C12B C13B C14B 1.0(5)
C12B C13B C14B C15B -1.5(5)
C13B C14B C15B C10B 0.8(5)
C15B C10B C11B C12B -0.8(5)
C16B C7B C8B C9B -156.5(3)
C16B C17B C18B C19B -0.9(6)
C17B C16B C21B C20B 2.8(5)
C17B C18B C19B F1B 179.8(4)
C17B C18B C19B C20B 1.7(6)
C18B C19B C20B C21B -0.2(6)
C19B C20B C21B C16B -2.1(5)
C21B C16B C17B C18B -1.2(6)
